data_1561001
loop_
_publ_author_name
'Saha, Monochura'
'Bandyopadhyay, Subhajit'

_publ_section_title
;
 Stimuli Responsive Stable Radical Anion for Conductance Switching
;
_journal_issue 11
_journal_name_full 'The Journal of Physical Chemistry C'
_journal_page_first 6427
_journal_page_last 6432
_journal_paper_doi 10.1021/acs.jpcc.1c00230
_journal_volume 125
_journal_year 2021
_chemical_absolute_configuration S
_chemical_formula_moiety 'C28 H22 N6 O8, H2 O'
_chemical_formula_sum 'C28 H24 N6 O9'
_chemical_formula_weight 588.53
_space_group_crystal_system orthorhombic
_space_group_IT_number 19
_space_group_name_Hall 'P 2ac 2ab'
_space_group_name_H-M_alt 'P 21 21 21'
_atom_sites_solution_hydrogens mixed
_atom_sites_solution_primary dual
_audit_creation_date 2019-09-13
_audit_creation_method
;
  Olex2 1.2-ac2
  (compiled Nov  7 2012 10:32:32, GUI svn.r4372)
;
_cell_angle_alpha 90
_cell_angle_beta 90
_cell_angle_gamma 90
_cell_formula_units_Z 4
_cell_length_a 9.1686(5)
_cell_length_b 11.5792(6)
_cell_length_c 25.431(2)
_cell_measurement_reflns_used 2091
_cell_measurement_temperature 100.00(10)
_cell_measurement_theta_max 24.7620
_cell_measurement_theta_min 2.3370
_cell_volume 2699.9(3)
_computing_cell_refinement
;
CrysAlisPro, Agilent Technologies,
Version 1.171.37.34 (release 22-05-2014 CrysAlis171 .NET)
(compiled May 22 2014,16:03:01)
;
_computing_data_collection
;
CrysAlisPro, Agilent Technologies,
Version 1.171.37.34 (release 22-05-2014 CrysAlis171 .NET)
(compiled May 22 2014,16:03:01)
;
_computing_data_reduction
;
CrysAlisPro, Agilent Technologies,
Version 1.171.37.34 (release 22-05-2014 CrysAlis171 .NET)
(compiled May 22 2014,16:03:01)
;
_computing_molecular_graphics
;
O. V. Dolomanov, L. J. Bourhis, R. J. Gildea, J. A. K. Howard and H. Puschmann,
OLEX2: a complete structure solution, refinement and analysis program.
J. Appl. Cryst. (2009). 42, 339-341.
;
_computing_publication_material
;
O. V. Dolomanov, L. J. Bourhis, R. J. Gildea, J. A. K. Howard and H. Puschmann,
OLEX2: a complete structure solution, refinement and analysis program.
J. Appl. Cryst. (2009). 42, 339-341.
;
_computing_structure_refinement
;
SHELXL, G.M. Sheldrick, Acta Cryst.
(2008). A64, 112-122
;
_computing_structure_solution 'ShelXT (Sheldrick, 2015)'
_diffrn_ambient_environment N~2~
_diffrn_ambient_temperature 100.00(10)
_diffrn_detector 'CCD plate'
_diffrn_detector_area_resol_mean 7.9580
_diffrn_detector_type Eos
_diffrn_measured_fraction_theta_full 0.8634
_diffrn_measured_fraction_theta_max 0.8195
_diffrn_measurement_details
;
#__ type_ start__ end____ width___ exp.time_
  1 omega  -20.00   27.00   1.0000   72.1250
omega____ theta____ kappa____ phi______ frames
    -      -26.9836  -99.0000   30.0000 47

#__ type_ start__ end____ width___ exp.time_
  2 omega  -44.00   60.00   1.0000   72.1250
omega____ theta____ kappa____ phi______ frames
    -       28.4680  -38.0000   90.0000 104
;
_diffrn_measurement_device 'four-circle diffractometer'
_diffrn_measurement_device_type 'SuperNova, Dual, Cu at zero, Eos'
_diffrn_measurement_method '\w scans'
_diffrn_orient_matrix_UB_11 -0.0022660000
_diffrn_orient_matrix_UB_12 -0.0010924000
_diffrn_orient_matrix_UB_13 0.0278388000
_diffrn_orient_matrix_UB_21 0.0770433000
_diffrn_orient_matrix_UB_22 -0.0053599000
_diffrn_orient_matrix_UB_23 0.0007418000
_diffrn_orient_matrix_UB_31 0.0066481000
_diffrn_orient_matrix_UB_32 0.0610947000
_diffrn_orient_matrix_UB_33 0.0005234000
_diffrn_radiation_monochromator mirror
_diffrn_radiation_probe x-ray
_diffrn_radiation_type 'Mo K\a'
_diffrn_radiation_wavelength 0.71073
_diffrn_reflns_av_R_equivalents 0.0223
_diffrn_reflns_av_unetI/netI 0.0452
_diffrn_reflns_Laue_measured_fraction_full 0.995
_diffrn_reflns_Laue_measured_fraction_max 0.995
_diffrn_reflns_limit_h_max 10
_diffrn_reflns_limit_h_min -8
_diffrn_reflns_limit_k_max 11
_diffrn_reflns_limit_k_min -13
_diffrn_reflns_limit_l_max 10
_diffrn_reflns_limit_l_min -30
_diffrn_reflns_number 5221
_diffrn_reflns_point_group_measured_fraction_full 0.820
_diffrn_reflns_point_group_measured_fraction_max 0.820
_diffrn_reflns_theta_full 25.016
_diffrn_reflns_theta_max 25.02
_diffrn_reflns_theta_min 1.93
_diffrn_source 'SuperNova (Mo) X-ray Source'
_exptl_absorpt_coefficient_mu 0.119
_exptl_absorpt_correction_T_max 1.00000
_exptl_absorpt_correction_T_min 0.85514
_exptl_absorpt_correction_type multi-scan
_exptl_absorpt_process_details
;
CrysAlisPro, Agilent Technologies,
Version 1.171.37.34 (release 22-05-2014 CrysAlis171 .NET)
(compiled May 22 2014,16:03:01)
Empirical absorption correction using spherical harmonics,
 implemented in SCALE3 ABSPACK scaling algorithm.
;
_exptl_crystal_colour colorless
_exptl_crystal_density_diffrn 1.323
_exptl_crystal_description
;
;
_exptl_crystal_F_000 1100
_exptl_crystal_size_max 0.44
_exptl_crystal_size_mid 0.33
_exptl_crystal_size_min 0.22
_refine_diff_density_max 0.414
_refine_diff_density_min -0.340
_refine_diff_density_rms 0.050
_refine_ls_abs_structure_details
;
 Flack x determined using 997 quotients [(I+)-(I-)]/[(I+)+(I-)]
 (Parsons, Flack and Wagner, Acta Cryst. B69 (2013) 249-259).
;
_refine_ls_abs_structure_Flack 0.1(9)
_refine_ls_extinction_method none
_refine_ls_goodness_of_fit_ref 1.106
_refine_ls_hydrogen_treatment constr
_refine_ls_matrix_type full
_refine_ls_number_parameters 393
_refine_ls_number_reflns 3911
_refine_ls_number_restraints 0
_refine_ls_restrained_S_all 1.106
_refine_ls_R_factor_all 0.0529
_refine_ls_R_factor_gt 0.0463
_refine_ls_shift/su_max 0.0120
_refine_ls_shift/su_mean 0.005
_refine_ls_structure_factor_coef Fsqd
_refine_ls_weighting_details 'w=1/[\s^2^(Fo^2^)+(0.0659P)^2^+1.1097P] where P=(Fo^2^+2Fc^2^)/3'
_refine_ls_weighting_scheme calc
_refine_ls_wR_factor_gt 0.1251
_refine_ls_wR_factor_ref 0.1299
_reflns_Friedel_coverage 0.444
_reflns_Friedel_fraction_full 0.587
_reflns_Friedel_fraction_max 0.587
_reflns_number_gt 3508
_reflns_number_total 3911
_reflns_threshold_expression 'I > 2\s(I)'
_cod_data_source_file jp1c00230_si_002.cif
_cod_data_source_block sb_mcs-410
_cod_depositor_comments
;
          Adding full bibliography for 1561001.cif.

2022-06-21
Z value and formula fixed to values more according to usual
chemical conventions.                 miguel
;
_cod_original_formula_sum 'C H N O'
_cod_original_formula_weight 43.03
_cod_original_formula_moiety '0.08(C28 H22 N6 O8), 0.08(H2 O)'
_cod_original_formula_units_Z 50
_cod_database_code 1561001
_chemical_oxdiff_formula 'C H N O'
_reflns_odcompleteness_completeness 86.34
_reflns_odcompleteness_iscentric 1
_reflns_odcompleteness_theta 26.32
_olex2_refinement_description
;
1. Others
 Fixed Uiso: H00C(0.049) H00E(0.049) H00D(0.04) H00F(0.049) H00G(0.023)
 H00J(0.024) H00S(0.025) H00U(0.027) H00A(0.028) H00B(0.028) H00W(0.024)
 H00Y(0.029) H011(0.036) H012(0.032) H013(0.042) H014(0.043) H01A(0.036)
 H01B(0.036) H01C(0.056) H01D(0.056) H01E(0.056) H01F(0.084) H01G(0.084)
 H01H(0.084)
 Fixed X: H00C(1.0413) H00E(1.0324) H00D(0.9158) H00F(0.8723) H00G(0.5776)
 H00J(0.7367) H00S(0.2595) H00U(0.6977) H00A(0.8596) H00B(0.8165) H00W(0.3073)
 H00Y(0.513) H011(0.8349) H012(0.9061) H013(0.9783) H014(0.6192) H01A(0.4511)
 H01B(0.5354) H01C(0.4577) H01D(0.3808) H01E(0.5488) H01F(0.034) H01G(0.1081)
 H01H(0.05)
 Fixed Y: H00C(0.4506) H00E(0.3706) H00D(0.2691) H00F(0.5479) H00G(-0.0304)
 H00J(0.4299) H00S(0.4175) H00U(0.6165) H00A(0.0388) H00B(-0.0707) H00W(0.2297)
 H00Y(0.8689) H011(0.1027) H012(0.2332) H013(0.7126) H014(0.5877) H01A(0.7732)
 H01B(0.8888) H01C(-0.0941) H01D(0.0236) H01E(0.0095) H01F(0.8821) H01G(0.9831)
 H01H(0.8742)
 Fixed Z: H00C(0.2975) H00E(0.257) H00D(0.3219) H00F(0.2747) H00G(0.445)
 H00J(0.5202) H00S(0.3123) H00U(0.4886) H00A(0.475) H00B(0.4423) H00W(0.3403)
 H00Y(0.3595) H011(0.2769) H012(0.4158) H013(0.3152) H014(0.2515) H01A(0.2595)
 H01B(0.2703) H01C(0.5978) H01D(0.6104) H01E(0.6201) H01F(0.3615) H01G(0.3927)
 H01H(0.4227)
;
_olex2_date_sample_data_collection 2018-01-30
_olex2_submission_special_instructions 'No special instructions were received'
_shelx_shelxl_version_number 2014/7
_shelx_space_group_comment
;
The symmetry employed for this shelxl refinement is uniquely defined
by the following loop, which should always be used as a source of
symmetry information in preference to the above space-group names.
They are only intended as comments.
;

loop_
_space_group_symop_operation_xyz
'x, y, z'
'-x+1/2, -y, z+1/2'
'-x, y+1/2, -z+1/2'
'x+1/2, -y+1/2, -z'

loop_
_atom_site_label
_atom_site_type_symbol
_atom_site_fract_x
_atom_site_fract_y
_atom_site_fract_z
_atom_site_U_iso_or_equiv
_atom_site_adp_type
_atom_site_occupancy
_atom_site_site_symmetry_order
_atom_site_calc_flag
_atom_site_refinement_flags_posn
_atom_site_refinement_flags_adp
_atom_site_refinement_flags_occupancy
_atom_site_disorder_assembly
_atom_site_disorder_group
O001 O 0.4976(3) 0.0275(3) 0.54445(11) 0.0262(7) Uani 1 1 d . . . . .
O002 O 0.7300(3) 0.2091(2) 0.51933(12) 0.0256(7) Uani 1 1 d . . . . .
O003 O 0.7027(4) -0.0793(3) 0.54457(12) 0.0291(7) Uani 1 1 d . . . . .
O004 O 0.4273(4) 0.0693(2) 0.39292(12) 0.0278(7) Uani 1 1 d . . . . .
O005 O 0.2790(4) 0.6392(2) 0.31013(12) 0.0299(8) Uani 1 1 d . . . . .
O006 O 0.2344(4) 0.8459(3) 0.38469(13) 0.0341(8) Uani 1 1 d . . . . .
O007 O 0.6106(4) 0.7736(3) 0.42733(12) 0.0330(9) Uani 1 1 d . . . . .
O008 O 0.9856(4) 0.4034(3) 0.28169(13) 0.0329(8) Uani 1 1 d . . . . .
H00C H 1.0413 0.4506 0.2975 0.049 Uiso 1 1 d G . . . .
H00E H 1.0324 0.3706 0.2570 0.049 Uiso 1 1 d G . . . .
N009 N 0.5794(4) 0.1403(3) 0.45599(14) 0.0195(8) Uani 1 1 d . . . . .
N00A N 0.4550(4) 0.7038(3) 0.36514(14) 0.0222(8) Uani 1 1 d . . . . .
O00B O 0.2495(4) 0.9229(3) 0.30394(14) 0.0421(9) Uani 1 1 d . . . . .
N00C N 0.8017(4) 0.0284(3) 0.34786(14) 0.0263(9) Uani 1 1 d . . . . .
N00D N 0.8870(5) 0.2061(3) 0.33649(16) 0.0331(10) Uani 1 1 d . . . . .
H00D H 0.9158 0.2691 0.3219 0.040 Uiso 1 1 calc R . . . .
C00E C 0.5194(4) 0.3659(3) 0.42259(16) 0.0165(9) Uani 1 1 d . . . . .
N00F N 0.8274(5) 0.6119(4) 0.28034(17) 0.0409(11) Uani 1 1 d . . . . .
H00F H 0.8723 0.5479 0.2747 0.049 Uiso 1 1 calc R . . . .
C00G C 0.6362(5) 0.0230(3) 0.46611(16) 0.0194(9) Uani 1 1 d . . . . .
H00G H 0.5776 -0.0304 0.4450 0.023 Uiso 1 1 calc R . . . .
C00H C 0.6453(5) 0.2305(3) 0.48344(16) 0.0198(9) Uani 1 1 d . . . . .
C00I C 0.4815(5) 0.1527(3) 0.41396(16) 0.0185(9) Uani 1 1 d . . . . .
C00J C 0.6772(5) 0.4417(3) 0.49103(16) 0.0201(9) Uani 1 1 d . . . . .
H00J H 0.7367 0.4299 0.5202 0.024 Uiso 1 1 calc R . . . .
C00K C 0.4929(5) 0.4798(3) 0.40461(16) 0.0182(9) Uani 1 1 d . . . . .
C00L C 0.3951(5) 0.4975(4) 0.36259(16) 0.0195(9) Uani 1 1 d . . . . .
C00M C 0.6127(5) 0.3486(3) 0.46619(16) 0.0189(9) Uani 1 1 d . . . . .
N00N N 0.7839(5) 0.7909(3) 0.30615(16) 0.0363(10) Uani 1 1 d . . . . .
C00O C 0.5634(5) 0.5729(4) 0.42964(16) 0.0205(9) Uani 1 1 d . . . . .
C00P C 0.6203(5) -0.0143(4) 0.52312(17) 0.0227(10) Uani 1 1 d . . . . .
C00Q C 0.8285(5) 0.0740(4) 0.39769(17) 0.0240(10) Uani 1 1 d . . . . .
C00R C 0.4492(5) 0.2731(3) 0.39719(16) 0.0199(9) Uani 1 1 d . . . . .
C00S C 0.3255(5) 0.4049(3) 0.33945(16) 0.0210(9) Uani 1 1 d . . . . .
H00S H 0.2595 0.4175 0.3123 0.025 Uiso 1 1 calc R . . . .
C00T C 0.3692(5) 0.6159(4) 0.34372(17) 0.0222(10) Uani 1 1 d . . . . .
C00U C 0.6529(5) 0.5542(4) 0.47218(16) 0.0225(10) Uani 1 1 d . . . . .
H00U H 0.6977 0.6165 0.4886 0.027 Uiso 1 1 calc R . . . .
C00V C 0.7954(5) 0.0106(4) 0.44748(17) 0.0230(9) Uani 1 1 d . . . . .
H00A H 0.8596 0.0388 0.4750 0.028 Uiso 1 1 calc R . . . .
H00B H 0.8165 -0.0707 0.4423 0.028 Uiso 1 1 calc R . . . .
C00W C 0.3534(5) 0.2918(4) 0.35650(16) 0.0204(9) Uani 1 1 d . . . . .
H00W H 0.3073 0.2297 0.3403 0.024 Uiso 1 1 calc R . . . .
C00X C 0.3013(6) 0.8671(4) 0.33877(18) 0.0283(10) Uani 1 1 d . . . . .
C00Y C 0.4515(5) 0.8167(4) 0.33872(18) 0.0245(10) Uani 1 1 d . . . . .
H00Y H 0.5130 0.8689 0.3595 0.029 Uiso 1 1 calc R . . . .
C00Z C 0.5469(5) 0.6910(4) 0.40887(17) 0.0234(10) Uani 1 1 d . . . . .
C010 C 0.6603(6) 0.7462(4) 0.28370(18) 0.0306(11) Uani 1 1 d . . . . .
C011 C 0.8405(5) 0.1114(4) 0.31322(19) 0.0302(11) Uani 1 1 d . . . . .
H011 H 0.8349 0.1027 0.2769 0.036 Uiso 1 1 calc R . . . .
C012 C 0.8795(5) 0.1820(4) 0.38931(18) 0.0270(10) Uani 1 1 d . . . . .
H012 H 0.9061 0.2332 0.4158 0.032 Uiso 1 1 calc R . . . .
C013 C 0.8829(6) 0.7065(4) 0.30310(19) 0.0351(12) Uani 1 1 d . . . . .
H013 H 0.9783 0.7126 0.3152 0.042 Uiso 1 1 calc R . . . .
C014 C 0.6855(6) 0.6368(4) 0.2678(2) 0.0359(12) Uani 1 1 d . . . . .
H014 H 0.6192 0.5877 0.2515 0.043 Uiso 1 1 calc R . . . .
C015 C 0.5188(6) 0.8111(4) 0.28318(17) 0.0302(11) Uani 1 1 d . . . . .
H01A H 0.4511 0.7732 0.2595 0.036 Uiso 1 1 calc R . . . .
H01B H 0.5354 0.8888 0.2703 0.036 Uiso 1 1 calc R . . . .
C016 C 0.4688(6) -0.0117(5) 0.59771(18) 0.0376(12) Uani 1 1 d . . . . .
H01C H 0.4577 -0.0941 0.5978 0.056 Uiso 1 1 calc GR . . . .
H01D H 0.3808 0.0236 0.6104 0.056 Uiso 1 1 calc GR . . . .
H01E H 0.5488 0.0095 0.6201 0.056 Uiso 1 1 calc GR . . . .
C017 C 0.0951(6) 0.9009(6) 0.3909(2) 0.0559(18) Uani 1 1 d . . . . .
H01F H 0.0340 0.8821 0.3615 0.084 Uiso 1 1 calc GR . . . .
H01G H 0.1081 0.9831 0.3927 0.084 Uiso 1 1 calc GR . . . .
H01H H 0.0500 0.8742 0.4227 0.084 Uiso 1 1 calc GR . . . .

loop_
_atom_site_aniso_label
_atom_site_aniso_U_11
_atom_site_aniso_U_22
_atom_site_aniso_U_33
_atom_site_aniso_U_23
_atom_site_aniso_U_13
_atom_site_aniso_U_12
O001 0.0291(17) 0.0294(16) 0.0199(15) 0.0050(13) 0.0001(14) 0.0005(14)
O002 0.0300(17) 0.0180(15) 0.0288(17) 0.0017(13) -0.0073(14) -0.0006(14)
O003 0.0360(19) 0.0239(15) 0.0273(16) 0.0048(14) -0.0064(16) 0.0039(15)
O004 0.0341(18) 0.0168(16) 0.0324(17) -0.0004(14) -0.0094(15) -0.0009(14)
O005 0.0418(19) 0.0188(15) 0.0292(17) -0.0005(14) -0.0119(16) 0.0035(15)
O006 0.0289(17) 0.0318(18) 0.041(2) -0.0079(15) -0.0033(16) 0.0082(16)
O007 0.047(2) 0.0140(15) 0.0375(19) -0.0004(14) -0.0159(17) -0.0027(16)
O008 0.041(2) 0.0266(17) 0.0308(18) -0.0049(15) 0.0021(16) 0.0001(16)
N009 0.0229(18) 0.0139(17) 0.0216(18) 0.0002(15) -0.0034(16) 0.0009(15)
N00A 0.029(2) 0.0151(17) 0.0224(18) 0.0021(15) -0.0030(16) 0.0039(16)
O00B 0.051(2) 0.0270(17) 0.048(2) 0.0036(17) -0.0216(19) 0.0099(18)
N00C 0.024(2) 0.029(2) 0.026(2) 0.0021(17) -0.0001(17) 0.0028(17)
N00D 0.044(2) 0.023(2) 0.033(2) 0.0085(18) 0.008(2) -0.0044(19)
C00E 0.016(2) 0.0146(19) 0.019(2) 0.0003(17) 0.0018(17) 0.0044(17)
N00F 0.050(3) 0.026(2) 0.047(3) 0.005(2) 0.014(2) 0.003(2)
C00G 0.023(2) 0.0140(19) 0.021(2) 0.0016(17) -0.0032(19) 0.0038(18)
C00H 0.020(2) 0.020(2) 0.019(2) 0.0008(18) 0.0008(19) -0.0009(18)
C00I 0.019(2) 0.016(2) 0.021(2) 0.0010(18) 0.0016(18) -0.0005(18)
C00J 0.020(2) 0.021(2) 0.018(2) 0.0007(17) -0.0032(18) 0.0019(18)
C00K 0.021(2) 0.0163(19) 0.017(2) 0.0003(17) 0.0032(17) 0.0018(18)
C00L 0.020(2) 0.019(2) 0.019(2) -0.0028(18) 0.0013(18) 0.0043(18)
C00M 0.020(2) 0.019(2) 0.018(2) -0.0008(17) -0.0003(17) 0.0007(18)
N00N 0.048(3) 0.027(2) 0.034(2) 0.0031(18) -0.004(2) -0.002(2)
C00O 0.022(2) 0.017(2) 0.022(2) 0.0000(18) 0.0012(19) 0.0021(19)
C00P 0.027(2) 0.018(2) 0.023(2) 0.0005(19) -0.0021(19) -0.002(2)
C00Q 0.025(2) 0.021(2) 0.026(2) -0.0013(19) 0.0003(19) 0.006(2)
C00R 0.023(2) 0.019(2) 0.018(2) -0.0002(18) -0.0001(19) -0.0001(19)
C00S 0.023(2) 0.021(2) 0.019(2) -0.0022(18) -0.0013(18) 0.0030(19)
C00T 0.028(2) 0.019(2) 0.020(2) -0.0036(18) -0.004(2) 0.0033(19)
C00U 0.024(2) 0.020(2) 0.024(2) -0.0030(18) -0.0002(19) -0.0013(18)
C00V 0.027(2) 0.016(2) 0.026(2) 0.0039(18) -0.002(2) 0.0036(19)
C00W 0.023(2) 0.019(2) 0.020(2) -0.0041(18) -0.0009(18) 0.0000(19)
C00X 0.039(3) 0.017(2) 0.029(2) -0.005(2) -0.008(2) 0.002(2)
C00Y 0.032(2) 0.013(2) 0.028(2) 0.0000(19) -0.006(2) 0.0019(19)
C00Z 0.025(2) 0.021(2) 0.025(2) -0.0017(19) -0.0034(19) 0.003(2)
C010 0.045(3) 0.023(2) 0.024(2) 0.006(2) 0.004(2) -0.002(2)
C011 0.030(3) 0.032(3) 0.029(2) 0.005(2) 0.001(2) -0.001(2)
C012 0.030(2) 0.022(2) 0.029(2) -0.001(2) -0.001(2) 0.002(2)
C013 0.040(3) 0.031(3) 0.035(3) 0.007(2) 0.009(2) 0.006(2)
C014 0.047(3) 0.023(2) 0.038(3) -0.002(2) 0.015(2) -0.003(2)
C015 0.041(3) 0.024(2) 0.026(2) 0.006(2) -0.003(2) -0.003(2)
C016 0.042(3) 0.047(3) 0.024(2) 0.007(2) 0.005(2) -0.007(3)
C017 0.034(3) 0.071(4) 0.062(4) -0.026(4) -0.006(3) 0.018(3)

loop_
_atom_type_symbol
_atom_type_description
_atom_type_scat_dispersion_real
_atom_type_scat_dispersion_imag
_atom_type_scat_source
C C 0.0033 0.0016 'International Tables Vol C Tables 4.2.6.8 and 6.1.1.4'
H H 0.0000 0.0000 'International Tables Vol C Tables 4.2.6.8 and 6.1.1.4'
N N 0.0061 0.0033 'International Tables Vol C Tables 4.2.6.8 and 6.1.1.4'
O O 0.0106 0.0060 'International Tables Vol C Tables 4.2.6.8 and 6.1.1.4'

loop_
_geom_angle_atom_site_label_1
_geom_angle_atom_site_label_2
_geom_angle_atom_site_label_3
_geom_angle
_geom_angle_site_symmetry_1
_geom_angle_site_symmetry_3
_geom_angle_publ_flag
C00P O001 C016 114.7(4) . . ?
C00X O006 C017 114.9(4) . . ?
H00C O008 H00E 109.5 . . ?
C00H N009 C00G 116.7(3) . . ?
C00H N009 C00I 125.6(3) . . ?
C00I N009 C00G 116.9(3) . . ?
C00T N00A C00Y 117.2(3) . . ?
C00T N00A C00Z 124.8(4) . . ?
C00Z N00A C00Y 118.0(4) . . ?
C011 N00C C00Q 106.0(4) . . ?
C011 N00D H00D 127.7 . . ?
C011 N00D C012 104.7(4) . . ?
C012 N00D H00D 127.7 . . ?
C00M C00E C00K 119.2(4) . . ?
C00R C00E C00K 118.9(4) . . ?
C00R C00E C00M 121.9(4) . . ?
C013 N00F H00F 126.6 . . ?
C013 N00F C014 106.8(4) . . ?
C014 N00F H00F 126.6 . . ?
N009 C00G H00G 106.9 . . ?
N009 C00G C00P 113.2(3) . . ?
N009 C00G C00V 111.5(3) . . ?
C00P C00G H00G 106.9 . . ?
C00P C00G C00V 111.0(3) . . ?
C00V C00G H00G 106.9 . . ?
O002 C00H N009 119.7(4) . . ?
O002 C00H C00M 122.8(4) . . ?
N009 C00H C00M 117.4(4) . . ?
O004 C00I N009 121.2(4) . . ?
O004 C00I C00R 122.6(4) . . ?
N009 C00I C00R 116.2(3) . . ?
C00M C00J H00J 120.0 . . ?
C00M C00J C00U 119.9(4) . . ?
C00U C00J H00J 120.0 . . ?
C00L C00K C00E 119.3(4) . . ?
C00L C00K C00O 121.5(4) . . ?
C00O C00K C00E 119.2(4) . . ?
C00K C00L C00T 119.0(4) . . ?
C00S C00L C00K 120.3(4) . . ?
C00S C00L C00T 120.7(4) . . ?
C00E C00M C00H 119.3(4) . . ?
C00J C00M C00E 120.5(4) . . ?
C00J C00M C00H 120.2(4) . . ?
C013 N00N C010 105.1(4) . . ?
C00K C00O C00Z 120.1(4) . . ?
C00U C00O C00K 120.6(4) . . ?
C00U C00O C00Z 119.3(4) . . ?
O001 C00P C00G 111.4(4) . . ?
O003 C00P O001 124.9(4) . . ?
O003 C00P C00G 123.6(4) . . ?
N00C C00Q C00V 123.2(4) . . ?
C012 C00Q N00C 105.5(4) . . ?
C012 C00Q C00V 131.2(4) . . ?
C00E C00R C00I 119.5(4) . . ?
C00W C00R C00E 121.2(4) . . ?
C00W C00R C00I 119.3(4) . . ?
C00L C00S H00S 119.7 . . ?
C00L C00S C00W 120.6(4) . . ?
C00W C00S H00S 119.7 . . ?
O005 C00T N00A 119.6(4) . . ?
O005 C00T C00L 122.9(4) . . ?
N00A C00T C00L 117.4(4) . . ?
C00J C00U H00U 119.7 . . ?
C00O C00U C00J 120.6(4) . . ?
C00O C00U H00U 119.7 . . ?
C00G C00V H00A 108.8 . . ?
C00G C00V H00B 108.8 . . ?
C00Q C00V C00G 114.0(4) . . ?
C00Q C00V H00A 108.8 . . ?
C00Q C00V H00B 108.8 . . ?
H00A C00V H00B 107.6 . . ?
C00R C00W C00S 119.7(4) . . ?
C00R C00W H00W 120.1 . . ?
C00S C00W H00W 120.1 . . ?
O006 C00X C00Y 110.5(4) . . ?
O00B C00X O006 124.2(5) . . ?
O00B C00X C00Y 125.2(5) . . ?
N00A C00Y C00X 111.5(4) . . ?
N00A C00Y H00Y 106.8 . . ?
N00A C00Y C015 111.8(3) . . ?
C00X C00Y H00Y 106.8 . . ?
C00X C00Y C015 112.7(4) . . ?
C015 C00Y H00Y 106.8 . . ?
O007 C00Z N00A 120.8(4) . . ?
O007 C00Z C00O 122.9(4) . . ?
N00A C00Z C00O 116.3(4) . . ?
N00N C010 C015 122.0(4) . . ?
C014 C010 N00N 109.7(5) . . ?
C014 C010 C015 128.0(5) . . ?
N00C C011 H011 123.7 . . ?
N00D C011 N00C 112.6(4) . . ?
N00D C011 H011 123.7 . . ?
N00D C012 H012 124.5 . . ?
C00Q C012 N00D 111.1(4) . . ?
C00Q C012 H012 124.5 . . ?
N00F C013 H013 124.3 . . ?
N00N C013 N00F 111.4(5) . . ?
N00N C013 H013 124.3 . . ?
N00F C014 H014 126.6 . . ?
C010 C014 N00F 106.9(5) . . ?
C010 C014 H014 126.6 . . ?
C00Y C015 H01A 109.4 . . ?
C00Y C015 H01B 109.4 . . ?
C010 C015 C00Y 111.1(4) . . ?
C010 C015 H01A 109.4 . . ?
C010 C015 H01B 109.4 . . ?
H01A C015 H01B 108.0 . . ?
O001 C016 H01C 109.5 . . ?
O001 C016 H01D 109.5 . . ?
O001 C016 H01E 109.5 . . ?
H01C C016 H01D 109.5 . . ?
H01C C016 H01E 109.5 . . ?
H01D C016 H01E 109.5 . . ?
O006 C017 H01F 109.5 . . ?
O006 C017 H01G 109.5 . . ?
O006 C017 H01H 109.5 . . ?
H01F C017 H01G 109.5 . . ?
H01F C017 H01H 109.5 . . ?
H01G C017 H01H 109.5 . . ?

loop_
_geom_bond_atom_site_label_1
_geom_bond_atom_site_label_2
_geom_bond_distance
_geom_bond_site_symmetry_2
_geom_bond_publ_flag
O001 C00P 1.340(5) . ?
O001 C016 1.453(5) . ?
O002 C00H 1.224(5) . ?
O003 C00P 1.197(5) . ?
O004 C00I 1.210(5) . ?
O005 C00T 1.219(5) . ?
O006 C00X 1.342(6) . ?
O006 C017 1.436(6) . ?
O007 C00Z 1.215(5) . ?
O008 H00C 0.8498 . ?
O008 H00E 0.8501 . ?
N009 C00G 1.477(5) . ?
N009 C00H 1.394(5) . ?
N009 C00I 1.403(5) . ?
N00A C00T 1.397(6) . ?
N00A C00Y 1.471(5) . ?
N00A C00Z 1.403(5) . ?
O00B C00X 1.195(5) . ?
N00C C00Q 1.395(6) . ?
N00C C011 1.352(6) . ?
N00D H00D 0.8600 . ?
N00D C011 1.317(6) . ?
N00D C012 1.374(6) . ?
C00E C00K 1.417(5) . ?
C00E C00M 1.414(6) . ?
C00E C00R 1.409(6) . ?
N00F H00F 0.8600 . ?
N00F C013 1.339(7) . ?
N00F C014 1.371(7) . ?
C00G H00G 0.9800 . ?
C00G C00P 1.520(6) . ?
C00G C00V 1.541(6) . ?
C00H C00M 1.467(6) . ?
C00I C00R 1.488(5) . ?
C00J H00J 0.9300 . ?
C00J C00M 1.382(6) . ?
C00J C00U 1.406(6) . ?
C00K C00L 1.410(6) . ?
C00K C00O 1.409(6) . ?
C00L C00S 1.379(6) . ?
C00L C00T 1.472(6) . ?
N00N C010 1.371(6) . ?
N00N C013 1.337(6) . ?
C00O C00U 1.375(6) . ?
C00O C00Z 1.474(6) . ?
C00Q C00V 1.495(6) . ?
C00Q C012 1.352(6) . ?
C00R C00W 1.374(6) . ?
C00S H00S 0.9300 . ?
C00S C00W 1.403(6) . ?
C00U H00U 0.9300 . ?
C00V H00A 0.9700 . ?
C00V H00B 0.9700 . ?
C00W H00W 0.9300 . ?
C00X C00Y 1.496(7) . ?
C00Y H00Y 0.9800 . ?
C00Y C015 1.543(7) . ?
C010 C014 1.349(6) . ?
C010 C015 1.499(7) . ?
C011 H011 0.9300 . ?
C012 H012 0.9300 . ?
C013 H013 0.9300 . ?
C014 H014 0.9300 . ?
C015 H01A 0.9700 . ?
C015 H01B 0.9700 . ?
C016 H01C 0.9600 . ?
C016 H01D 0.9600 . ?
C016 H01E 0.9600 . ?
C017 H01F 0.9600 . ?
C017 H01G 0.9600 . ?
C017 H01H 0.9600 . ?

loop_
_smtbx_masks_void_nr
_smtbx_masks_void_average_x
_smtbx_masks_void_average_y
_smtbx_masks_void_average_z
_smtbx_masks_void_volume
_smtbx_masks_void_count_electrons
_smtbx_masks_void_content
1 0.094 0.245 0.018 13.8 0.2 ?
2 -0.094 0.745 0.482 13.8 0.2 ?
3 0.179 0.114 0.684 12.8 0.1 ?
4 0.321 0.886 0.184 12.8 0.1 ?
5 0.406 0.755 0.518 13.8 0.2 ?
6 0.594 0.255 0.982 13.8 0.2 ?
7 0.679 0.386 0.316 12.8 0.1 ?
8 0.821 0.614 0.816 12.8 0.1 ?
